data_7031997
loop_
_publ_author_name
'Liu, Dan'
'Liu, Xiaojuan'
'Liu, Yongxin'
'Yu, Yang'
'Chen, Fanglin'
'Wang, Cheng'

_publ_section_title
;
 Host-guest interaction dictated selective adsorption and fluorescence
 quenching of a luminescent lightweight metal-organic framework toward
 liquid explosives.
;
_journal_issue 40
_journal_name_full 'Dalton transactions (Cambridge, England : 2003)'
_journal_page_first 15237
_journal_page_last 15244
_journal_paper_doi 10.1039/c4dt01883d
_journal_volume 43
_journal_year 2014
_chemical_formula_moiety 'C32 H30 Mg2 N4 O12'
_chemical_formula_sum 'C32 H30 Mg2 N4 O12'
_chemical_formula_weight 711.22
_chemical_melting_point ?
_chemical_name_systematic
;
 ?
;
_space_group_crystal_system monoclinic
_space_group_IT_number 15
_space_group_name_Hall '-C 2yc'
_space_group_name_H-M_alt 'C 1 2/c 1'
_symmetry_space_group_name_Hall '-C 2yc'
_symmetry_space_group_name_H-M 'C 1 2/c 1'
_atom_sites_solution_hydrogens geom
_audit_creation_method SHELXL-2013
_cell_angle_alpha 90
_cell_angle_beta 130.542(3)
_cell_angle_gamma 90
_cell_formula_units_Z 4
_cell_length_a 18.510(5)
_cell_length_b 16.894(4)
_cell_length_c 13.924(6)
_cell_measurement_reflns_used 3258
_cell_measurement_temperature 293(2)
_cell_measurement_theta_max 26.092
_cell_measurement_theta_min 3.086
_cell_volume 3308.8(19)
_computing_cell_refinement 'Bruker SMART'
_computing_data_collection 'Bruker SMART'
_computing_data_reduction 'Bruker SAINT'
_computing_molecular_graphics SHELXP-97
_computing_publication_material SHELXTL
_computing_structure_refinement 'SHELXL-2013 (Sheldrick, 2013)'
_computing_structure_solution 'SHELXS-97 (Sheldrick, 1990)'
_diffrn_ambient_temperature 293(2)
_diffrn_detector_area_resol_mean 9.00cm
_diffrn_measured_fraction_theta_full 0.989
_diffrn_measured_fraction_theta_max 0.989
_diffrn_measurement_device_type 'CCD area detector'
_diffrn_measurement_method 'phi and omega scans'
_diffrn_radiation_type MoK\a
_diffrn_radiation_wavelength 0.71073
_diffrn_reflns_av_R_equivalents 0.0366
_diffrn_reflns_av_unetI/netI 0.0424
_diffrn_reflns_Laue_measured_fraction_full 0.989
_diffrn_reflns_Laue_measured_fraction_max 0.989
_diffrn_reflns_limit_h_max 17
_diffrn_reflns_limit_h_min -22
_diffrn_reflns_limit_k_max 17
_diffrn_reflns_limit_k_min -20
_diffrn_reflns_limit_l_max 17
_diffrn_reflns_limit_l_min -13
_diffrn_reflns_number 9006
_diffrn_reflns_point_group_measured_fraction_full 0.989
_diffrn_reflns_point_group_measured_fraction_max 0.989
_diffrn_reflns_theta_full 25.242
_diffrn_reflns_theta_max 26.092
_diffrn_reflns_theta_min 3.086
_diffrn_source 'fine-focus sealed tube'
_exptl_absorpt_coefficient_mu 0.143
_exptl_absorpt_correction_T_max 0.9692
_exptl_absorpt_correction_T_min 0.9428
_exptl_absorpt_correction_type empirical
_exptl_absorpt_process_details SADABS
_exptl_crystal_colour yellow
_exptl_crystal_density_diffrn 1.428
_exptl_crystal_density_meas ?
_exptl_crystal_density_method 'not measured'
_exptl_crystal_description block
_exptl_crystal_F_000 1480
_exptl_crystal_size_max 0.37
_exptl_crystal_size_mid 0.33
_exptl_crystal_size_min 0.29
_refine_diff_density_max 0.733
_refine_diff_density_min -0.464
_refine_diff_density_rms 0.076
_refine_ls_extinction_method none
_refine_ls_goodness_of_fit_ref 1.051
_refine_ls_hydrogen_treatment noref
_refine_ls_matrix_type full
_refine_ls_number_parameters 256
_refine_ls_number_reflns 3258
_refine_ls_number_restraints 38
_refine_ls_restrained_S_all 1.070
_refine_ls_R_factor_all 0.0717
_refine_ls_R_factor_gt 0.0565
_refine_ls_shift/su_max 0.000
_refine_ls_shift/su_mean 0.000
_refine_ls_structure_factor_coef Fsqd
_refine_ls_weighting_details 'w=1/[\s^2^(Fo^2^)+(0.1085P)^2^+2.5892P] where P=(Fo^2^+2Fc^2^)/3'
_refine_ls_weighting_scheme calc
_refine_ls_wR_factor_gt 0.1638
_refine_ls_wR_factor_ref 0.1782
_reflns_Friedel_coverage 0.000
_reflns_number_gt 2546
_reflns_number_total 3258
_reflns_threshold_expression 'I > 2\s(I)'
_cod_data_source_file c4dt01883d2.cif
_cod_data_source_block 1
_cod_depositor_comments
;
The following automatic conversions were performed:

'_chemical_melting_point' value 'not measured' was changed to '?' -
the value is undefined or not given.

Automatic conversion script
Id: cif_fix_values 2281 2013-09-26 08:29:07Z andrius 

 Adding full bibliography for 7031997--7032004.cif.

The following automatic conversions were performed:

'_exptl_crystal_density_meas' value 'none' was changed to '?' - the
value is perceived as not measured.

Automatic conversion script
Id: cif_fix_values 3008 2015-01-20 13:52:24Z robertas 
;
_cod_original_cell_volume 3308.8(18)
_cod_database_code 7031997
_shelx_space_group_comment
;
The symmetry employed for this shelxl refinement is uniquely defined
by the following loop, which should always be used as a source of
symmetry information in preference to the above space-group names.
They are only intended as comments.
;
_shelxl_version_number 2013-3

loop_
_space_group_symop_operation_xyz
'x, y, z'
'-x, y, -z+1/2'
'x+1/2, y+1/2, z'
'-x+1/2, y+1/2, -z+1/2'
'-x, -y, -z'
'x, -y, z-1/2'
'-x+1/2, -y+1/2, -z'
'x+1/2, -y+1/2, z-1/2'

loop_
_atom_site_label
_atom_site_type_symbol
_atom_site_fract_x
_atom_site_fract_y
_atom_site_fract_z
_atom_site_U_iso_or_equiv
_atom_site_adp_type
_atom_site_occupancy
_atom_site_site_symmetry_order
_atom_site_calc_flag
_atom_site_refinement_flags_posn
_atom_site_refinement_flags_adp
_atom_site_refinement_flags_occupancy
_atom_site_disorder_assembly
_atom_site_disorder_group
Mg1 Mg 0.5000 0.30790(6) 0.2500 0.0186(3) Uani 1 2 d S T P . .
Mg2 Mg 0.7500 0.2500 0.5000 0.0170(3) Uani 1 2 d S . P . .
O1 O 0.58840(12) 0.39131(10) 0.38060(17) 0.0311(5) Uani 1 1 d . . . . .
O2 O 0.73061(13) 0.35318(10) 0.55848(17) 0.0298(4) Uani 1 1 d . . . . .
O3 O 0.57600(13) 0.69797(10) 0.69239(17) 0.0278(4) Uani 1 1 d . . . . .
O4 O 0.73030(12) 0.68590(10) 0.85797(16) 0.0282(4) Uani 1 1 d . . . . .
O5 O 0.40079(12) 0.21990(10) 0.11233(17) 0.0273(4) Uani 1 1 d . . . . .
N1 N 0.42669(14) 0.15949(12) 0.0791(2) 0.0258(5) Uani 1 1 d . . . . .
C1 C 0.66494(17) 0.47305(14) 0.5586(2) 0.0261(6) Uani 1 1 d . . . . .
C2 C 0.5883(2) 0.52371(18) 0.4945(3) 0.0411(7) Uani 1 1 d . . . . .
H2 H 0.5370 0.5149 0.4094 0.080 Uiso 1 1 calc . U . . .
C3 C 0.5867(2) 0.58751(17) 0.5553(3) 0.0411(8) Uani 1 1 d . . . . .
H3 H 0.5340 0.6207 0.5109 0.080 Uiso 1 1 calc . U . . .
C4 C 0.66245(17) 0.60262(15) 0.6809(2) 0.0258(6) Uani 1 1 d . . . . .
C5 C 0.7398(2) 0.5533(2) 0.7436(3) 0.0486(9) Uani 1 1 d . . . . .
H5 H 0.7923 0.5635 0.8277 0.080 Uiso 1 1 calc . U . . .
C6 C 0.7410(2) 0.48842(19) 0.6837(3) 0.0469(9) Uani 1 1 d . . . . .
H6 H 0.7936 0.4551 0.7283 0.080 Uiso 1 1 calc . U . . .
C7 C 0.66110(17) 0.40000(14) 0.4938(2) 0.0249(5) Uani 1 1 d . . . . .
C8 C 0.65645(17) 0.66775(14) 0.7493(2) 0.0232(5) Uani 1 1 d . . . . .
C9 C 0.4630(2) 0.17348(17) 0.0232(3) 0.0406(7) Uani 1 1 d . . . . .
H9 H 0.4684 0.2252 0.0056 0.080 Uiso 1 1 calc . U . . .
C10 C 0.4922(2) 0.11144(18) -0.0081(3) 0.0438(8) Uani 1 1 d . . . . .
H10 H 0.5174 0.1217 -0.0467 0.080 Uiso 1 1 calc . U . . .
C11 C 0.48461(18) 0.03385(15) 0.0170(3) 0.0307(6) Uani 1 1 d . . . . .
C12 C 0.4440(2) 0.02244(17) 0.0717(3) 0.0396(7) Uani 1 1 d . . . . .
H12 H 0.4364 -0.0287 0.0886 0.080 Uiso 1 1 calc . U . . .
C13 C 0.4149(2) 0.08566(16) 0.1012(3) 0.0353(6) Uani 1 1 d . . . . .
H13 H 0.3869 0.0771 0.1366 0.080 Uiso 1 1 calc . U . . .
N2 N 0.2175(5) 0.1672(4) 0.3697(7) 0.148(2) Uani 0.530(16) 1 d D . P A 1
O6 O 0.3669(6) 0.1556(5) 0.5714(9) 0.213(3) Uani 0.530(16) 1 d D . P A 1
C14 C 0.180(3) 0.124(2) 0.420(5) 0.35(2) Uani 0.530(16) 1 d D U P A 1
C15 C 0.1666(17) 0.2143(11) 0.2479(17) 0.173(8) Uani 0.530(16) 1 d D U P A 1
C16 C 0.3144(15) 0.2021(16) 0.451(2) 0.257(14) Uani 0.530(16) 1 d D U P A 1
N2' N 0.2175(5) 0.1672(4) 0.3697(7) 0.148(2) Uani 0.470(16) 1 d D . P A 2
O6' O 0.3669(6) 0.1556(5) 0.5714(9) 0.213(3) Uani 0.470(16) 1 d D . P A 2
C14' C 0.2500(11) 0.2180(8) 0.3292(15) 0.107(5) Uani 0.470(16) 1 d D U P A 2
C15' C 0.1222(11) 0.1305(13) 0.2852(18) 0.154(8) Uani 0.470(16) 1 d D U P A 2
C16' C 0.2739(10) 0.1316(8) 0.4922(11) 0.107(6) Uani 0.470(16) 1 d D . P A 2

loop_
_atom_site_aniso_label
_atom_site_aniso_U_11
_atom_site_aniso_U_22
_atom_site_aniso_U_33
_atom_site_aniso_U_23
_atom_site_aniso_U_13
_atom_site_aniso_U_12
Mg1 0.0176(6) 0.0161(6) 0.0185(6) 0.000 0.0100(5) 0.000
Mg2 0.0172(5) 0.0131(5) 0.0189(6) 0.0022(4) 0.0110(5) 0.0011(4)
O1 0.0265(9) 0.0242(9) 0.0261(9) -0.0076(7) 0.0098(8) -0.0017(7)
O2 0.0295(9) 0.0244(10) 0.0291(10) -0.0024(7) 0.0161(8) 0.0060(8)
O3 0.0270(9) 0.0307(10) 0.0276(9) 0.0019(7) 0.0186(8) 0.0074(7)
O4 0.0244(9) 0.0313(10) 0.0252(9) -0.0097(8) 0.0145(8) -0.0029(7)
O5 0.0202(9) 0.0234(9) 0.0334(10) -0.0125(8) 0.0152(8) -0.0016(7)
N1 0.0171(10) 0.0261(11) 0.0269(11) -0.0090(9) 0.0111(9) 0.0014(8)
C1 0.0235(12) 0.0226(13) 0.0270(13) -0.0059(10) 0.0142(11) -0.0020(10)
C2 0.0326(15) 0.0388(16) 0.0254(14) -0.0085(12) 0.0070(12) 0.0092(12)
C3 0.0345(16) 0.0369(16) 0.0298(15) -0.0040(12) 0.0111(13) 0.0152(13)
C4 0.0235(12) 0.0251(13) 0.0257(13) -0.0040(10) 0.0146(11) 0.0010(10)
C5 0.0283(15) 0.054(2) 0.0290(15) -0.0177(14) 0.0034(13) 0.0122(14)
C6 0.0299(15) 0.0471(18) 0.0316(16) -0.0131(13) 0.0057(13) 0.0163(13)
C7 0.0244(13) 0.0223(13) 0.0270(13) -0.0025(10) 0.0162(11) -0.0019(10)
C8 0.0243(12) 0.0227(12) 0.0256(13) -0.0010(10) 0.0176(11) -0.0011(10)
C9 0.0480(18) 0.0291(15) 0.061(2) -0.0131(14) 0.0424(17) -0.0089(13)
C10 0.0498(18) 0.0359(16) 0.065(2) -0.0190(15) 0.0458(18) -0.0086(14)
C11 0.0220(13) 0.0309(15) 0.0302(14) -0.0083(11) 0.0130(11) 0.0035(10)
C12 0.0496(18) 0.0271(15) 0.0472(18) 0.0011(13) 0.0337(16) 0.0101(13)
C13 0.0429(16) 0.0279(14) 0.0389(16) 0.0014(12) 0.0283(14) 0.0088(12)
N2 0.144(6) 0.164(6) 0.152(6) -0.022(5) 0.104(5) -0.034(5)
O6 0.161(6) 0.218(7) 0.267(9) -0.013(7) 0.143(7) 0.041(6)
C14 0.34(2) 0.35(2) 0.37(2) 0.023(10) 0.233(15) -0.030(10)
C15 0.194(12) 0.178(11) 0.151(11) 0.020(8) 0.114(9) 0.003(8)
C16 0.248(16) 0.254(17) 0.266(17) 0.018(9) 0.166(12) -0.025(9)
N2' 0.144(6) 0.164(6) 0.152(6) -0.022(5) 0.104(5) -0.034(5)
O6' 0.161(6) 0.218(7) 0.267(9) -0.013(7) 0.143(7) 0.041(6)
C14' 0.115(9) 0.114(8) 0.109(8) 0.017(6) 0.081(7) -0.023(6)
C15' 0.131(10) 0.183(11) 0.154(11) -0.004(8) 0.095(8) -0.050(7)
C16' 0.096(10) 0.132(11) 0.075(8) 0.026(8) 0.048(8) 0.008(8)

loop_
_atom_type_symbol
_atom_type_description
_atom_type_scat_dispersion_real
_atom_type_scat_dispersion_imag
_atom_type_scat_source
C C 0.0033 0.0016 'International Tables Vol C Tables 4.2.6.8 and 6.1.1.4'
H H 0.0000 0.0000 'International Tables Vol C Tables 4.2.6.8 and 6.1.1.4'
N N 0.0061 0.0033 'International Tables Vol C Tables 4.2.6.8 and 6.1.1.4'
O O 0.0106 0.0060 'International Tables Vol C Tables 4.2.6.8 and 6.1.1.4'
Mg Mg 0.0486 0.0363 'International Tables Vol C Tables 4.2.6.8 and 6.1.1.4'

loop_
_geom_angle_atom_site_label_1
_geom_angle_atom_site_label_2
_geom_angle_atom_site_label_3
_geom_angle
_geom_angle_site_symmetry_1
_geom_angle_site_symmetry_3
O3 Mg1 O3 174.38(11) 5_666 6_565
O3 Mg1 O1 91.49(8) 5_666 2_655
O3 Mg1 O1 92.42(8) 6_565 2_655
O3 Mg1 O1 92.42(8) 5_666 .
O3 Mg1 O1 91.49(8) 6_565 .
O1 Mg1 O1 91.83(11) 2_655 .
O3 Mg1 O5 84.79(8) 5_666 .
O3 Mg1 O5 91.35(7) 6_565 .
O1 Mg1 O5 87.56(7) 2_655 .
O1 Mg1 O5 177.12(7) . .
O3 Mg1 O5 91.35(7) 5_666 2_655
O3 Mg1 O5 84.79(8) 6_565 2_655
O1 Mg1 O5 177.12(7) 2_655 2_655
O1 Mg1 O5 87.56(7) . 2_655
O5 Mg1 O5 93.19(10) . 2_655
O3 Mg1 Mg2 65.89(6) 5_666 2_655
O3 Mg1 Mg2 112.49(6) 6_565 2_655
O1 Mg1 Mg2 63.28(5) 2_655 2_655
O1 Mg1 Mg2 145.03(6) . 2_655
O5 Mg1 Mg2 32.66(4) . 2_655
O5 Mg1 Mg2 118.46(6) 2_655 2_655
O3 Mg1 Mg2 112.49(6) 5_666 .
O3 Mg1 Mg2 65.89(6) 6_565 .
O1 Mg1 Mg2 145.03(6) 2_655 .
O1 Mg1 Mg2 63.28(5) . .
O5 Mg1 Mg2 118.46(6) . .
O5 Mg1 Mg2 32.66(4) 2_655 .
Mg2 Mg1 Mg2 149.17(3) 2_655 .
O2 Mg2 O2 180.0 7_656 .
O2 Mg2 O4 91.88(8) 7_656 6_565
O2 Mg2 O4 88.11(8) . 6_565
O2 Mg2 O4 88.12(8) 7_656 4_646
O2 Mg2 O4 91.89(8) . 4_646
O4 Mg2 O4 180.0 6_565 4_646
O2 Mg2 O5 90.58(7) 7_656 8_556
O2 Mg2 O5 89.42(7) . 8_556
O4 Mg2 O5 84.96(7) 6_565 8_556
O4 Mg2 O5 95.04(7) 4_646 8_556
O2 Mg2 O5 89.42(7) 7_656 2_655
O2 Mg2 O5 90.58(7) . 2_655
O4 Mg2 O5 95.04(7) 6_565 2_655
O4 Mg2 O5 84.96(7) 4_646 2_655
O5 Mg2 O5 180.00(7) 8_556 2_655
O2 Mg2 Mg1 73.31(5) 7_656 7_656
O2 Mg2 Mg1 106.69(5) . 7_656
O4 Mg2 Mg1 112.04(5) 6_565 7_656
O4 Mg2 Mg1 67.96(5) 4_646 7_656
O5 Mg2 Mg1 32.13(5) 8_556 7_656
O5 Mg2 Mg1 147.87(5) 2_655 7_656
O2 Mg2 Mg1 106.69(5) 7_656 .
O2 Mg2 Mg1 73.31(5) . .
O4 Mg2 Mg1 67.96(5) 6_565 .
O4 Mg2 Mg1 112.04(5) 4_646 .
O5 Mg2 Mg1 147.87(5) 8_556 .
O5 Mg2 Mg1 32.13(5) 2_655 .
Mg1 Mg2 Mg1 180.0 7_656 .
C7 O1 Mg1 142.56(17) . .
C7 O2 Mg2 127.64(16) . .
C8 O3 Mg1 125.10(16) . 5_666
C8 O4 Mg2 131.28(16) . 4_656
N1 O5 Mg1 122.98(13) . .
N1 O5 Mg2 120.53(13) . 2_655
Mg1 O5 Mg2 115.21(7) . 2_655
O5 N1 C13 119.0(2) . .
O5 N1 C9 119.8(2) . .
C13 N1 C9 121.2(2) . .
C6 C1 C2 118.6(2) . .
C6 C1 C7 121.6(2) . .
C2 C1 C7 119.6(2) . .
C1 C2 C3 120.7(2) . .
C1 C2 H2 119.7 . .
C3 C2 H2 119.7 . .
C4 C3 C2 120.8(2) . .
C4 C3 H3 119.6 . .
C2 C3 H3 119.6 . .
C5 C4 C3 118.3(2) . .
C5 C4 C8 121.1(2) . .
C3 C4 C8 120.4(2) . .
C4 C5 C6 121.1(3) . .
C4 C5 H5 119.5 . .
C6 C5 H5 119.5 . .
C1 C6 C5 120.4(3) . .
C1 C6 H6 119.8 . .
C5 C6 H6 119.8 . .
O1 C7 O2 126.2(2) . .
O1 C7 C1 116.5(2) . .
O2 C7 C1 117.3(2) . .
O4 C8 O3 125.5(2) . .
O4 C8 C4 118.2(2) . .
O3 C8 C4 116.3(2) . .
N1 C9 C10 119.9(3) . .
N1 C9 H9 120.0 . .
C10 C9 H9 120.0 . .
C9 C10 C11 121.1(3) . .
C9 C10 H10 119.4 . .
C11 C10 H10 119.4 . .
C10 C11 C12 116.6(2) . .
C10 C11 C11 121.7(3) . 5_655
C12 C11 C11 121.6(3) . 5_655
C13 C12 C11 120.9(3) . .
C13 C12 H12 119.5 . .
C11 C12 H12 119.5 . .
N1 C13 C12 120.1(3) . .
N1 C13 H13 119.9 . .
C12 C13 H13 119.9 . .
C14 N2 C16 123(2) . .
C14 N2 C15 130(2) . .
C16 N2 C15 101.9(13) . .
N2 C16 O6 103.0(13) . .

loop_
_geom_bond_atom_site_label_1
_geom_bond_atom_site_label_2
_geom_bond_distance
_geom_bond_site_symmetry_2
Mg1 O3 2.0246(18) 5_666
Mg1 O3 2.0246(18) 6_565
Mg1 O1 2.0251(19) 2_655
Mg1 O1 2.0252(19) .
Mg1 O5 2.1636(18) .
Mg1 O5 2.1636(18) 2_655
Mg1 Mg2 3.6807(8) 2_655
Mg1 Mg2 3.6807(8) .
Mg2 O2 2.0519(17) 7_656
Mg2 O2 2.0520(17) .
Mg2 O4 2.0686(18) 6_565
Mg2 O4 2.0686(18) 4_646
Mg2 O5 2.1955(17) 8_556
Mg2 O5 2.1955(17) 2_655
Mg2 Mg1 3.6807(8) 7_656
O1 C7 1.249(3) .
O2 C7 1.259(3) .
O3 C8 1.254(3) .
O3 Mg1 2.0246(18) 5_666
O4 C8 1.250(3) .
O4 Mg2 2.0685(18) 4_656
O5 N1 1.332(2) .
O5 Mg2 2.1955(17) 2_655
N1 C13 1.337(3) .
N1 C9 1.338(4) .
C1 C6 1.377(4) .
C1 C2 1.377(4) .
C1 C7 1.503(3) .
C2 C3 1.382(4) .
C2 H2 0.9300 .
C3 C4 1.379(4) .
C3 H3 0.9300 .
C4 C5 1.372(4) .
C4 C8 1.506(3) .
C5 C6 1.386(4) .
C5 H5 0.9300 .
C6 H6 0.9300 .
C9 C10 1.373(4) .
C9 H9 0.9300 .
C10 C11 1.387(4) .
C10 H10 0.9300 .
C11 C12 1.389(4) .
C11 C11 1.485(5) 5_655
C12 C13 1.374(4) .
C12 H12 0.9300 .
C13 H13 0.9300 .
N2 C14 1.459(19) .
N2 C16 1.485(17) .
N2 C15 1.523(15) .
O6 C16 1.505(17) .

loop_
_geom_hbond_atom_site_label_D
_geom_hbond_atom_site_label_H
_geom_hbond_atom_site_label_A
_geom_hbond_distance_DH
_geom_hbond_distance_HA
_geom_hbond_distance_DA
_geom_hbond_angle_DHA
_geom_hbond_site_symmetry_A
C9 H9 O3 0.93 2.38 2.870(3) 112.4 6_565
C10 H10 O6 0.93 2.45 3.336(7) 160.0 2_655
C12 H12 O6 0.93 2.43 3.327(8) 162.2 6
C13 H13 O2 0.93 2.62 3.228(3) 123.7 8_455
